data_2000942
loop_
_publ_author_name
'Ichikawa, M.'
'Gustafsson, T.'
'Olovsson, I.'

_publ_section_title
;
 Structure of Rb~3~D(SeO~4~)~2~ at 25, 110 and 297 K
;
_journal_issue 4
_journal_name_full 'Acta Crystallographica Section C'
_journal_page_first 603
_journal_page_last 607
_journal_paper_doi 10.1107/S0108270191011708
_journal_volume 48
_journal_year 1992
_chemical_formula_sum 'D O8 Rb3 Se2'
_chemical_formula_weight 544.3
_space_group_crystal_system monoclinic
_space_group_IT_number 15
_space_group_name_Hall '-A 2ya'
_space_group_name_H-M_alt 'A 1 2/a 1'
_cell_angle_alpha 90
_cell_angle_beta 102.827(8)
_cell_angle_gamma 90
_cell_formula_units_Z 4
_cell_length_a 10.4019(7)
_cell_length_b 6.0490(11)
_cell_length_c 15.3206(14)
_cell_volume 939.9(2)
_diffrn_radiation_type Mo
_diffrn_radiation_wavelength 0.71073
_exptl_absorpt_coefficient_mu 22.4
_exptl_crystal_density_diffrn 3.846
_exptl_crystal_F_000 976
_cod_data_source_file ab0220.cif
_cod_data_source_block ab0220b
_cod_original_formula_sum 'D1 O8 Rb3 Se2'
_cod_database_code 2000942

loop_
_space_group_symop_id
_space_group_symop_operation_xyz
1 x,y,z
2 -x+1/2,y,-z
3 -x,-y,-z
4 x+1/2,-y,z
5 x,y+1/2,z+1/2
6 -x+1/2,y+1/2,-z+1/2
7 -x,-y+1/2,-z+1/2
8 x+1/2,-y+1/2,z+1/2

loop_
_atom_site_label
_atom_site_fract_x
_atom_site_fract_y
_atom_site_fract_z
_atom_site_U_iso_or_equiv
Rb(1) .25000 .75522(7) .0 .00954(16)
Rb(2) .65166(3) .73589(6) .19491(2) .00909(12)
Se .46197(3) .22824(6) .11661(2) .00667(13)
O(1) .3984(2) .0161(4) .15682(15) .0137(10)
O(2) .4397(2) .1783(4) .00523(14) .0153(10)
O(3) .6207(2) .2427(4) .15493(14) .0055(8)
O(4) .3878(2) .4573(4) .12956(15) .0140(10)
D .0 .0 .0 .19(6)
